data_7125741
loop_
_publ_author_name
'Kureja, Kunal'
'Zinke, Julian'
'Bruhn, Clemens'
'Siemeling, Ulrich'

_publ_section_title
;
 Imidazolium-benzimidazolates as convenient sources of
 donor-functionalised normal and abnormal N-heterocyclic carbenes.
;
_journal_issue 65
_journal_name_full 'Chemical communications (Cambridge, England)'
_journal_page_first 9705
_journal_page_last 9708
_journal_paper_doi 10.1039/c9cc05283f
_journal_volume 55
_journal_year 2019
_chemical_formula_moiety 'C13 H14 N4, 2(H2 O)'
_chemical_formula_sum 'C13 H18 N4 O2'
_chemical_formula_weight 262.31
_space_group_crystal_system monoclinic
_space_group_IT_number 14
_space_group_name_Hall '-P 2ybc'
_space_group_name_H-M_alt 'P 1 21/c 1'
_atom_sites_solution_hydrogens mixed
_audit_creation_method SHELXL-2017/1
_audit_update_record
;
2019-07-08 deposited with the CCDC.	2019-07-19 downloaded from the CCDC.
;
_cell_angle_alpha 90
_cell_angle_beta 102.568(5)
_cell_angle_gamma 90
_cell_formula_units_Z 4
_cell_length_a 12.1903(7)
_cell_length_b 13.3007(8)
_cell_length_c 8.4206(5)
_cell_measurement_reflns_used 8288
_cell_measurement_temperature 100(2)
_cell_measurement_theta_max 70.90
_cell_measurement_theta_min 4.99
_cell_volume 1332.60(14)
_computing_structure_refinement 'SHELXL-2017/1 (Sheldrick, 2017)'
_diffrn_ambient_temperature 100(2)
_diffrn_detector Pilatus200K
_diffrn_detector_area_resol_mean 5.81
_diffrn_detector_type 'DECTRIS PILATUS 200K'
_diffrn_measured_fraction_theta_full 0.995
_diffrn_measured_fraction_theta_max 0.995
_diffrn_measurement_details ' 911 frames, detector distance = 40 mm'
_diffrn_measurement_device 'Eulerian 4-circle diffractometer'
_diffrn_measurement_device_type 'STOE STADIVARI'
_diffrn_measurement_method 'rotation method, \w scans'
_diffrn_radiation_collimation '1.2 mm, 0.6 diameter'
_diffrn_radiation_monochromator 'Graded multilayer mirror'
_diffrn_radiation_polarisn_norm 0
_diffrn_radiation_probe x-ray
_diffrn_radiation_type 'Cu K\a'
_diffrn_radiation_wavelength 1.54186
_diffrn_reflns_av_R_equivalents 0.0839
_diffrn_reflns_av_unetI/netI 0.0602
_diffrn_reflns_Laue_measured_fraction_full 0.995
_diffrn_reflns_Laue_measured_fraction_max 0.995
_diffrn_reflns_limit_h_max 14
_diffrn_reflns_limit_h_min -14
_diffrn_reflns_limit_k_max 12
_diffrn_reflns_limit_k_min -16
_diffrn_reflns_limit_l_max 10
_diffrn_reflns_limit_l_min -4
_diffrn_reflns_number 5603
_diffrn_reflns_point_group_measured_fraction_full 0.995
_diffrn_reflns_point_group_measured_fraction_max 0.995
_diffrn_reflns_theta_full 67.686
_diffrn_reflns_theta_max 68.459
_diffrn_reflns_theta_min 4.987
_diffrn_source Cu-Genix
_diffrn_source_current 0.600
_diffrn_source_power 0.030
_diffrn_source_voltage 50
_exptl_absorpt_coefficient_mu 0.745
_exptl_absorpt_correction_T_max 0.9566
_exptl_absorpt_correction_T_min 0.8428
_exptl_absorpt_correction_type integration
_exptl_absorpt_process_details
;
STOE X-Red32, absorption correction by Gaussian integration, analogous to
P. Coppens, "The Evaluation of Absorption and Extinction in Single-Crystal
Structure Analysis", published in
F. R. Ahmed (Editor), "Crystallographic Computing",
Munksgaard, Copenhagen (1970), 255 - 270
;
_exptl_crystal_colour colorless
_exptl_crystal_density_diffrn 1.307
_exptl_crystal_description plate
_exptl_crystal_F_000 560
_exptl_crystal_size_max 0.290
_exptl_crystal_size_mid 0.230
_exptl_crystal_size_min 0.060
_refine_diff_density_max 0.651
_refine_diff_density_min -0.570
_refine_diff_density_rms 0.158
_refine_ls_extinction_method none
_refine_ls_goodness_of_fit_ref 1.180
_refine_ls_hydrogen_treatment mixed
_refine_ls_matrix_type full
_refine_ls_number_parameters 186
_refine_ls_number_reflns 2433
_refine_ls_number_restraints 0
_refine_ls_restrained_S_all 1.180
_refine_ls_R_factor_all 0.1087
_refine_ls_R_factor_gt 0.1028
_refine_ls_shift/su_max 0.000
_refine_ls_shift/su_mean 0.000
_refine_ls_structure_factor_coef Fsqd
_refine_ls_weighting_details 'w=1/[\s^2^(Fo^2^)+(0.2000P)^2^] where P=(Fo^2^+2Fc^2^)/3'
_refine_ls_weighting_scheme calc
_refine_ls_wR_factor_gt 0.2527
_refine_ls_wR_factor_ref 0.2665
_reflns_Friedel_coverage 0.000
_reflns_number_gt 2119
_reflns_number_total 2433
_reflns_threshold_expression 'I > 2\s(I)'
_cod_data_source_file c9cc05283f2.cif
_cod_data_source_block sv0686
_cod_original_sg_symbol_H-M 'P 21/c'
_cod_database_code 7125741
_shelx_shelxl_version_number 2017/1
_shelx_space_group_comment
;
The symmetry employed for this shelxl refinement is uniquely defined
by the following loop, which should always be used as a source of
symmetry information in preference to the above space-group names.
They are only intended as comments.
;
_shelx_estimated_absorpt_t_min 0.813
_shelx_estimated_absorpt_t_max 0.957

loop_
_space_group_symop_operation_xyz
'x, y, z'
'-x, y+1/2, -z+1/2'
'-x, -y, -z'
'x, -y-1/2, z-1/2'

loop_
_atom_site_label
_atom_site_type_symbol
_atom_site_fract_x
_atom_site_fract_y
_atom_site_fract_z
_atom_site_U_iso_or_equiv
_atom_site_adp_type
_atom_site_occupancy
_atom_site_site_symmetry_order
_atom_site_calc_flag
_atom_site_refinement_flags_posn
_atom_site_refinement_flags_adp
C1 C 0.62318(19) 0.56987(17) 0.7176(3) 0.0166(6) Uani 1 1 d . .
H1A H 0.635612 0.624198 0.650450 0.020 Uiso 1 1 calc R U
C2 C 0.6513(2) 0.44528(19) 0.8931(3) 0.0216(6) Uani 1 1 d . .
H2A H 0.688336 0.397527 0.970316 0.026 Uiso 1 1 calc R U
C3 C 0.5393(2) 0.45431(18) 0.8381(3) 0.0194(6) Uani 1 1 d . .
H3A H 0.482681 0.414493 0.868914 0.023 Uiso 1 1 calc R U
C4 C 0.41742(18) 0.57074(16) 0.6399(2) 0.0150(6) Uani 1 1 d . .
C5 C 0.24372(19) 0.58813(16) 0.5585(2) 0.0149(6) Uani 1 1 d . .
C6 C 0.12580(19) 0.58571(18) 0.5268(3) 0.0185(6) Uani 1 1 d . .
H6A H 0.087249 0.540378 0.582739 0.022 Uiso 1 1 calc R U
C7 C 0.0676(2) 0.65165(17) 0.4112(3) 0.0208(6) Uani 1 1 d . .
H7A H -0.012269 0.651800 0.388098 0.025 Uiso 1 1 calc R U
C8 C 0.1246(2) 0.71849(18) 0.3274(3) 0.0213(6) Uani 1 1 d . .
H8A H 0.082245 0.762045 0.247667 0.026 Uiso 1 1 calc R U
C9 C 0.2407(2) 0.72230(17) 0.3583(3) 0.0189(6) Uani 1 1 d . .
H9A H 0.278545 0.767845 0.301634 0.023 Uiso 1 1 calc R U
C10 C 0.30069(19) 0.65666(16) 0.4760(2) 0.0147(5) Uani 1 1 d . .
C11 C 0.82554(19) 0.53522(19) 0.8477(3) 0.0212(6) Uani 1 1 d . .
H11A H 0.862653 0.470560 0.829099 0.025 Uiso 1 1 calc R U
C12 C 0.8673(2) 0.5653(3) 1.0247(3) 0.0359(8) Uani 1 1 d . .
H12A H 0.829499 0.627204 1.046436 0.043 Uiso 1 1 calc R U
H12B H 0.948624 0.576619 1.046518 0.043 Uiso 1 1 calc R U
H12C H 0.850647 0.511431 1.095345 0.043 Uiso 1 1 calc R U
C13 C 0.8547(2) 0.61346(19) 0.7331(3) 0.0251(6) Uani 1 1 d . .
H13A H 0.936363 0.614974 0.743306 0.030 Uiso 1 1 calc R U
H13B H 0.828905 0.679638 0.760757 0.030 Uiso 1 1 calc R U
H13C H 0.817885 0.596403 0.620936 0.030 Uiso 1 1 calc R U
N1 N 0.70228(16) 0.51783(15) 0.8172(2) 0.0178(5) Uani 1 1 d . .
N2 N 0.52309(15) 0.53291(14) 0.7280(2) 0.0154(5) Uani 1 1 d . .
N3 N 0.32231(16) 0.53133(14) 0.6645(2) 0.0154(5) Uani 1 1 d . .
N4 N 0.41508(15) 0.64464(14) 0.5319(2) 0.0165(5) Uani 1 1 d . .
O2 O 0.40934(16) 0.22665(14) 0.5150(2) 0.0236(5) Uani 1 1 d . .
H4 H 0.469(3) 0.270(2) 0.512(4) 0.028 Uiso 1 1 d . U
H3 H 0.378(3) 0.252(3) 0.566(4) 0.028 Uiso 1 1 d . U
O1 O 0.28813(14) 0.32484(14) 0.7095(2) 0.0230(5) Uani 1 1 d . .
H1 H 0.298(3) 0.391(3) 0.701(4) 0.028 Uiso 1 1 d . U
H2 H 0.330(2) 0.314(2) 0.817(4) 0.028 Uiso 1 1 d . U

loop_
_atom_site_aniso_label
_atom_site_aniso_U_11
_atom_site_aniso_U_22
_atom_site_aniso_U_33
_atom_site_aniso_U_23
_atom_site_aniso_U_13
_atom_site_aniso_U_12
C1 0.0220(12) 0.0216(12) 0.0059(10) -0.0020(8) 0.0021(8) 0.0003(8)
C2 0.0276(13) 0.0286(13) 0.0076(11) 0.0060(9) 0.0016(9) 0.0052(10)
C3 0.0260(12) 0.0249(13) 0.0072(11) 0.0041(8) 0.0033(9) 0.0009(9)
C4 0.0210(12) 0.0197(12) 0.0031(10) -0.0018(7) 0.0001(8) 0.0004(8)
C5 0.0228(12) 0.0179(11) 0.0029(10) -0.0020(7) 0.0005(8) -0.0005(8)
C6 0.0236(12) 0.0254(13) 0.0060(11) -0.0028(8) 0.0021(9) -0.0002(9)
C7 0.0264(12) 0.0246(13) 0.0101(11) -0.0039(9) 0.0014(9) 0.0022(10)
C8 0.0317(13) 0.0232(13) 0.0070(11) -0.0003(8) -0.0003(9) 0.0065(9)
C9 0.0316(13) 0.0187(12) 0.0050(10) 0.0004(8) 0.0012(9) 0.0011(9)
C10 0.0239(11) 0.0162(11) 0.0035(10) -0.0018(7) 0.0020(8) -0.0001(8)
C11 0.0194(12) 0.0293(13) 0.0137(12) -0.0057(9) 0.0010(9) 0.0030(9)
C12 0.0258(14) 0.062(2) 0.0171(14) -0.0127(12) -0.0027(10) 0.0035(12)
C13 0.0229(12) 0.0257(14) 0.0266(14) -0.0067(10) 0.0052(10) -0.0024(9)
N1 0.0223(10) 0.0241(11) 0.0061(9) -0.0035(7) 0.0013(7) 0.0017(7)
N2 0.0211(11) 0.0205(11) 0.0037(9) -0.0013(7) 0.0006(7) 0.0006(7)
N3 0.0207(10) 0.0200(11) 0.0046(9) 0.0008(7) 0.0007(7) 0.0005(7)
N4 0.0252(11) 0.0189(10) 0.0051(9) 0.0009(7) 0.0025(7) -0.0002(7)
O2 0.0320(10) 0.0268(10) 0.0134(10) -0.0029(6) 0.0082(7) -0.0053(7)
O1 0.0324(10) 0.0215(10) 0.0146(9) 0.0010(6) 0.0040(7) -0.0035(7)

loop_
_atom_type_symbol
_atom_type_description
_atom_type_scat_dispersion_real
_atom_type_scat_dispersion_imag
_atom_type_scat_source
C C 0.0181 0.0091 'International Tables Vol C Tables 4.2.6.8 and 6.1.1.4'
H H 0.0000 0.0000 'International Tables Vol C Tables 4.2.6.8 and 6.1.1.4'
N N 0.0311 0.0180 'International Tables Vol C Tables 4.2.6.8 and 6.1.1.4'
O O 0.0492 0.0322 'International Tables Vol C Tables 4.2.6.8 and 6.1.1.4'

loop_
_geom_angle_atom_site_label_1
_geom_angle_atom_site_label_2
_geom_angle_atom_site_label_3
_geom_angle
N1 C1 N2 108.4(2)
N1 C1 H1A 125.8
N2 C1 H1A 125.8
C3 C2 N1 107.7(2)
C3 C2 H2A 126.2
N1 C2 H2A 126.2
C2 C3 N2 106.5(2)
C2 C3 H3A 126.7
N2 C3 H3A 126.7
N3 C4 N4 120.4(2)
N3 C4 N2 119.9(2)
N4 C4 N2 119.7(2)
N3 C5 C6 130.3(2)
N3 C5 C10 108.87(19)
C6 C5 C10 120.8(2)
C7 C6 C5 117.8(2)
C7 C6 H6A 121.1
C5 C6 H6A 121.1
C6 C7 C8 121.2(2)
C6 C7 H7A 119.4
C8 C7 H7A 119.4
C9 C8 C7 121.7(2)
C9 C8 H8A 119.2
C7 C8 H8A 119.2
C8 C9 C10 117.7(2)
C8 C9 H9A 121.2
C10 C9 H9A 121.2
N4 C10 C9 130.2(2)
N4 C10 C5 108.95(18)
C9 C10 C5 120.8(2)
N1 C11 C13 111.46(19)
N1 C11 C12 108.72(19)
C13 C11 C12 111.7(2)
N1 C11 H11A 108.3
C13 C11 H11A 108.3
C12 C11 H11A 108.3
C11 C12 H12A 109.5
C11 C12 H12B 109.5
H12A C12 H12B 109.5
C11 C12 H12C 109.5
H12A C12 H12C 109.5
H12B C12 H12C 109.5
C11 C13 H13A 109.5
C11 C13 H13B 109.5
H13A C13 H13B 109.5
C11 C13 H13C 109.5
H13A C13 H13C 109.5
H13B C13 H13C 109.5
C1 N1 C2 108.61(19)
C1 N1 C11 126.63(19)
C2 N1 C11 124.74(19)
C1 N2 C3 108.81(19)
C1 N2 C4 124.7(2)
C3 N2 C4 126.5(2)
C4 N3 C5 100.90(18)
C4 N4 C10 100.83(17)
H4 O2 H3 104(3)
H1 O1 H2 100(3)

loop_
_geom_bond_atom_site_label_1
_geom_bond_atom_site_label_2
_geom_bond_distance
C1 N1 1.326(3)
C1 N2 1.336(3)
C1 H1A 0.9500
C2 C3 1.348(3)
C2 N1 1.378(3)
C2 H2A 0.9500
C3 N2 1.383(3)
C3 H3A 0.9500
C4 N3 1.329(3)
C4 N4 1.335(3)
C4 N2 1.431(3)
C5 N3 1.383(3)
C5 C6 1.404(3)
C5 C10 1.416(3)
C6 C7 1.385(3)
C6 H6A 0.9500
C7 C8 1.409(3)
C7 H7A 0.9500
C8 C9 1.384(3)
C8 H8A 0.9500
C9 C10 1.401(3)
C9 H9A 0.9500
C10 N4 1.381(3)
C11 N1 1.486(3)
C11 C13 1.514(4)
C11 C12 1.520(3)
C11 H11A 1.0000
C12 H12A 0.9800
C12 H12B 0.9800
C12 H12C 0.9800
C13 H13A 0.9800
C13 H13B 0.9800
C13 H13C 0.9800
O2 H4 0.93(3)
O2 H3 0.72(4)
O1 H1 0.89(4)
O1 H2 0.95(3)
